data_2017223
loop_
_publ_author_name
'Castillo, Juan C.'
'Abon\'ia, Rodrigo'
'Cobo, Justo'
'Glidewell, Christopher'

_publ_section_title
;
 Eight
 7-benzyl-3-<i>tert</i>-butyl-1-phenylpyrazolo[3,4-<i>d</i>]oxazines,
 encompassing structures containing no intermolecular hydrogen bonds,
 and hydrogen-bonded structures in one, two or three dimensions
;
_journal_coeditor_code FA3197
_journal_issue 8
_journal_name_full 'Acta Crystallographica Section C'
_journal_page_first o423
_journal_page_last o430
_journal_paper_doi 10.1107/S0108270109028017
_journal_volume 65
_journal_year 2009
_chemical_formula_iupac 'C22 H24 N4 O3'
_chemical_formula_moiety 'C22 H24 N4 O3'
_chemical_formula_sum 'C22 H24 N4 O3'
_chemical_formula_weight 392.45
_chemical_name_systematic
;
3-<i>tert</i>-butyl-7-(4-nitrobenzyl)-1-phenyl-6,7-dihydro-
1<i>H</i>,4<i>H</i>-pyrazolo[3,4-<i>d</i>][1,3]oxazine
;
_space_group_IT_number 14
_symmetry_cell_setting monoclinic
_symmetry_space_group_name_Hall '-P 2ybc'
_symmetry_space_group_name_H-M 'P 1 21/c 1'
_atom_sites_solution_hydrogens geom
_atom_sites_solution_primary direct
_atom_sites_solution_secondary difmap
_cell_angle_alpha 90.00
_cell_angle_beta 101.717(10)
_cell_angle_gamma 90.00
_cell_formula_units_Z 4
_cell_length_a 19.164(2)
_cell_length_b 8.7781(7)
_cell_length_c 11.7188(12)
_cell_measurement_reflns_used 4417
_cell_measurement_temperature 120(2)
_cell_measurement_theta_max 27.50
_cell_measurement_theta_min 2.99
_cell_volume 1930.3(3)
_computing_cell_refinement 'DIRAX/LSQ (Duisenberg <i>et al.</i>,  2000)'
_computing_data_collection 'COLLECT (Hooft, 1999)'
_computing_data_reduction 'EVALCCD (Duisenberg <i>et al.</i>,  2003)'
_computing_molecular_graphics 'PLATON (Spek, 2009)'
_computing_publication_material 'SHELXL97 (Sheldrick, 2008) and PLATON (Spek, 2009)'
_computing_structure_refinement 'SHELXL97 (Sheldrick, 2008)'
_computing_structure_solution 'SIR2004 (Burla <i>et al.</i>,  2005)'
_diffrn_ambient_temperature 120(2)
_diffrn_detector_area_resol_mean 9.091
_diffrn_measured_fraction_theta_full 0.997
_diffrn_measured_fraction_theta_max 0.997
_diffrn_measurement_device_type 'Bruker Nonius KappaCCD'
_diffrn_measurement_method '\f & \w scans'
_diffrn_radiation_monochromator graphite
_diffrn_radiation_source 'Bruker Nonius FR591 rotating anode'
_diffrn_radiation_type 'Mo K\a'
_diffrn_radiation_wavelength 0.71073
_diffrn_reflns_av_R_equivalents 0.0663
_diffrn_reflns_av_sigmaI/netI 0.0529
_diffrn_reflns_limit_h_max 22
_diffrn_reflns_limit_h_min -24
_diffrn_reflns_limit_k_max 11
_diffrn_reflns_limit_k_min -11
_diffrn_reflns_limit_l_max 15
_diffrn_reflns_limit_l_min -15
_diffrn_reflns_number 27769
_diffrn_reflns_theta_full 27.50
_diffrn_reflns_theta_max 27.50
_diffrn_reflns_theta_min 2.99
_diffrn_standards_decay_% 0
_diffrn_standards_number 0
_exptl_absorpt_coefficient_mu 0.092
_exptl_absorpt_correction_T_max 0.984
_exptl_absorpt_correction_T_min 0.917
_exptl_absorpt_correction_type multi-scan
_exptl_absorpt_process_details '(SADABS; Sheldrick, 2003)'
_exptl_crystal_colour colourless
_exptl_crystal_density_diffrn 1.350
_exptl_crystal_density_method 'not measured'
_exptl_crystal_description block
_exptl_crystal_F_000 832
_exptl_crystal_size_max 0.33
_exptl_crystal_size_mid 0.22
_exptl_crystal_size_min 0.18
_refine_diff_density_max 0.238
_refine_diff_density_min -0.293
_refine_ls_extinction_method none
_refine_ls_goodness_of_fit_ref 1.085
_refine_ls_hydrogen_treatment constr
_refine_ls_matrix_type full
_refine_ls_number_parameters 265
_refine_ls_number_reflns 4417
_refine_ls_number_restraints 0
_refine_ls_restrained_S_all 1.085
_refine_ls_R_factor_all 0.1012
_refine_ls_R_factor_gt 0.0498
_refine_ls_shift/su_max 0.001
_refine_ls_shift/su_mean 0.000
_refine_ls_structure_factor_coef Fsqd
_refine_ls_weighting_details 'w=1/[\s^2^(Fo^2^)+(0.0417P)^2^+0.8028P] where P=(Fo^2^+2Fc^2^)/3'
_refine_ls_weighting_scheme calc
_refine_ls_wR_factor_gt 0.0964
_refine_ls_wR_factor_ref 0.1156
_reflns_number_gt 2821
_reflns_number_total 4417
_reflns_threshold_expression I>2\s(I)
_cod_data_source_file fa3197.cif
_cod_data_source_block V
_cod_original_sg_symbol_H-M 'P 21/c'
_cod_database_code 2017223
_cod_database_fobs_code 2017223

loop_
_symmetry_equiv_pos_as_xyz
'x, y, z'
'-x, y+1/2, -z+1/2'
'-x, -y, -z'
'x, -y-1/2, z-1/2'

loop_
_atom_site_type_symbol
_atom_site_label
_atom_site_fract_x
_atom_site_fract_y
_atom_site_fract_z
_atom_site_U_iso_or_equiv
_atom_site_adp_type
_atom_site_calc_flag
_atom_site_refinement_flags
_atom_site_occupancy
_atom_site_disorder_assembly
_atom_site_disorder_group
N N1 0.17204(8) 0.55410(16) 0.23144(12) 0.0185(3) Uani d . 1 . .
N N2 0.13203(8) 0.44005(16) 0.17103(12) 0.0199(3) Uani d . 1 . .
C C3 0.17817(10) 0.33411(19) 0.15485(15) 0.0194(4) Uani d . 1 . .
C C3a 0.24844(10) 0.3789(2) 0.20425(15) 0.0203(4) Uani d . 1 . .
C C4 0.31945(10) 0.3060(2) 0.21820(18) 0.0260(4) Uani d . 1 . .
H H4A 0.3239 0.2239 0.2772 0.031 Uiso calc R 1 . .
H H4B 0.3249 0.2600 0.1433 0.031 Uiso calc R 1 . .
O O5 0.37385(7) 0.41726(14) 0.25414(12) 0.0289(3) Uani d . 1 . .
C C6 0.35922(11) 0.5099(2) 0.34553(17) 0.0273(4) Uani d . 1 . .
H H6A 0.4017 0.5728 0.3767 0.033 Uiso calc R 1 . .
H H6B 0.3503 0.4436 0.4094 0.033 Uiso calc R 1 . .
N N7 0.29830(8) 0.60942(17) 0.30890(13) 0.0222(3) Uani d . 1 . .
C C7a 0.24188(10) 0.5184(2) 0.25078(15) 0.0199(4) Uani d . 1 . .
C C11 0.13728(10) 0.67668(19) 0.27440(15) 0.0203(4) Uani d . 1 . .
C C12 0.16550(11) 0.7367(2) 0.38298(16) 0.0240(4) Uani d . 1 . .
H H12 0.2085 0.6972 0.4281 0.029 Uiso calc R 1 . .
C C13 0.13052(11) 0.8542(2) 0.42479(17) 0.0294(5) Uani d . 1 . .
H H13 0.1503 0.8984 0.4982 0.035 Uiso calc R 1 . .
C C14 0.06747(11) 0.9080(2) 0.36157(18) 0.0317(5) Uani d . 1 . .
H H14 0.0432 0.9880 0.3919 0.038 Uiso calc R 1 . .
C C15 0.03906(11) 0.8468(2) 0.25416(18) 0.0296(5) Uani d . 1 . .
H H15 -0.0049 0.8840 0.2107 0.035 Uiso calc R 1 . .
C C16 0.07437(10) 0.7313(2) 0.20947(17) 0.0247(4) Uani d . 1 . .
H H16 0.0554 0.6900 0.1347 0.030 Uiso calc R 1 . .
C C31 0.15406(10) 0.1929(2) 0.08541(16) 0.0228(4) Uani d . 1 . .
C C32 0.07403(11) 0.1749(2) 0.06623(18) 0.0309(5) Uani d . 1 . .
H H32A 0.0599 0.1640 0.1416 0.046 Uiso calc R 1 . .
H H32B 0.0594 0.0840 0.0188 0.046 Uiso calc R 1 . .
H H32C 0.0509 0.2650 0.0258 0.046 Uiso calc R 1 . .
C C33 0.17561(12) 0.2072(2) -0.03238(17) 0.0323(5) Uani d . 1 . .
H H33A 0.1526 0.2969 -0.0735 0.049 Uiso calc R 1 . .
H H33B 0.1606 0.1157 -0.0789 0.049 Uiso calc R 1 . .
H H33C 0.2275 0.2181 -0.0205 0.049 Uiso calc R 1 . .
C C34 0.18954(11) 0.0537(2) 0.14942(17) 0.0278(4) Uani d . 1 . .
H H34A 0.2412 0.0604 0.1559 0.042 Uiso calc R 1 . .
H H34B 0.1716 -0.0385 0.1061 0.042 Uiso calc R 1 . .
H H34C 0.1787 0.0493 0.2275 0.042 Uiso calc R 1 . .
C C77 0.31303(11) 0.7374(2) 0.23620(16) 0.0255(4) Uani d . 1 . .
H H77A 0.2673 0.7819 0.1955 0.031 Uiso calc R 1 . .
H H77B 0.3382 0.6985 0.1762 0.031 Uiso calc R 1 . .
C C71 0.35735(10) 0.8601(2) 0.30497(16) 0.0234(4) Uani d . 1 . .
C C72 0.41127(11) 0.9289(2) 0.26129(17) 0.0282(4) Uani d . 1 . .
H H72 0.4218 0.8938 0.1900 0.034 Uiso calc R 1 . .
C C73 0.44993(10) 1.0475(2) 0.31949(17) 0.0278(4) Uani d . 1 . .
H H73 0.4870 1.0946 0.2893 0.033 Uiso calc R 1 . .
C C74 0.43360(10) 1.0959(2) 0.42199(16) 0.0236(4) Uani d . 1 . .
C C75 0.38145(11) 1.0289(2) 0.46880(17) 0.0282(5) Uani d . 1 . .
H H75 0.3717 1.0632 0.5409 0.034 Uiso calc R 1 . .
C C76 0.34339(11) 0.9108(2) 0.40930(16) 0.0281(4) Uani d . 1 . .
H H76 0.3069 0.8632 0.4406 0.034 Uiso calc R 1 . .
N N74 0.47224(9) 1.22504(18) 0.48294(14) 0.0287(4) Uani d . 1 . .
O O41 0.52493(8) 1.27042(17) 0.45079(13) 0.0397(4) Uani d . 1 . .
O O42 0.44975(8) 1.28234(16) 0.56310(13) 0.0382(4) Uani d . 1 . .

loop_
_atom_site_aniso_label
_atom_site_aniso_U_11
_atom_site_aniso_U_22
_atom_site_aniso_U_33
_atom_site_aniso_U_12
_atom_site_aniso_U_13
_atom_site_aniso_U_23
N1 0.0223(8) 0.0153(7) 0.0175(7) 0.0007(6) 0.0032(6) -0.0025(6)
N2 0.0269(9) 0.0158(7) 0.0168(7) -0.0011(7) 0.0037(6) -0.0007(6)
C3 0.0277(10) 0.0152(8) 0.0157(8) 0.0012(8) 0.0053(7) 0.0016(7)
C3a 0.0256(10) 0.0161(8) 0.0193(9) 0.0016(8) 0.0050(7) 0.0020(7)
C4 0.0255(10) 0.0183(9) 0.0343(11) 0.0002(8) 0.0061(8) -0.0012(8)
O5 0.0247(7) 0.0232(7) 0.0395(8) 0.0000(6) 0.0080(6) -0.0060(6)
C6 0.0282(11) 0.0233(10) 0.0286(10) 0.0022(8) 0.0014(8) -0.0017(8)
N7 0.0250(9) 0.0182(8) 0.0223(8) 0.0000(7) 0.0021(6) 0.0012(6)
C7a 0.0245(10) 0.0175(9) 0.0176(8) 0.0005(8) 0.0042(7) 0.0009(7)
C11 0.0266(10) 0.0133(8) 0.0227(9) 0.0005(7) 0.0094(8) 0.0008(7)
C12 0.0311(11) 0.0206(9) 0.0218(9) -0.0012(8) 0.0086(8) -0.0004(8)
C13 0.0397(12) 0.0241(10) 0.0282(10) -0.0038(9) 0.0157(9) -0.0063(9)
C14 0.0381(12) 0.0191(10) 0.0443(12) 0.0008(9) 0.0233(10) -0.0045(9)
C15 0.0271(11) 0.0215(10) 0.0425(12) 0.0040(8) 0.0125(9) 0.0012(9)
C16 0.0269(10) 0.0216(9) 0.0269(10) 0.0000(8) 0.0084(8) -0.0006(8)
C31 0.0294(11) 0.0181(9) 0.0209(9) 0.0003(8) 0.0048(8) -0.0013(8)
C32 0.0316(11) 0.0232(10) 0.0359(11) -0.0025(9) 0.0024(9) -0.0076(9)
C33 0.0513(13) 0.0244(10) 0.0232(10) -0.0016(10) 0.0121(9) -0.0069(8)
C34 0.0338(11) 0.0168(9) 0.0318(10) 0.0005(8) 0.0041(9) 0.0001(8)
C77 0.0309(11) 0.0206(9) 0.0248(10) -0.0021(8) 0.0053(8) 0.0011(8)
C71 0.0270(10) 0.0187(9) 0.0240(9) 0.0015(8) 0.0037(8) 0.0019(8)
C72 0.0310(11) 0.0288(10) 0.0260(10) 0.0004(9) 0.0084(9) -0.0022(9)
C73 0.0245(10) 0.0279(10) 0.0320(11) -0.0029(8) 0.0079(8) 0.0016(9)
C74 0.0241(10) 0.0182(9) 0.0267(10) -0.0013(8) 0.0010(8) 0.0000(8)
C75 0.0359(12) 0.0249(10) 0.0250(10) -0.0025(9) 0.0089(9) -0.0034(8)
C76 0.0336(11) 0.0263(10) 0.0272(10) -0.0074(9) 0.0128(9) -0.0014(9)
N74 0.0300(10) 0.0239(8) 0.0302(9) -0.0032(7) 0.0015(8) 0.0047(8)
O41 0.0374(9) 0.0395(9) 0.0419(9) -0.0142(7) 0.0075(7) 0.0012(7)
O42 0.0473(9) 0.0304(8) 0.0373(8) -0.0077(7) 0.0095(7) -0.0109(7)

loop_
_atom_type_symbol
_atom_type_description
_atom_type_scat_dispersion_real
_atom_type_scat_dispersion_imag
_atom_type_scat_source
C C 0.0033 0.0016 'International Tables Vol C Tables 4.2.6.8 and 6.1.1.4'
H H 0.0000 0.0000 'International Tables Vol C Tables 4.2.6.8 and 6.1.1.4'
N N 0.0061 0.0033 'International Tables Vol C Tables 4.2.6.8 and 6.1.1.4'
O O 0.0106 0.0060 'International Tables Vol C Tables 4.2.6.8 and 6.1.1.4'

loop_
_geom_angle_atom_site_label_1
_geom_angle_atom_site_label_2
_geom_angle_atom_site_label_3
_geom_angle_site_symmetry_1
_geom_angle_site_symmetry_3
_geom_angle
_geom_angle_publ_flag
C7a N1 N2 . . 110.50(14) ?
C7a N1 C11 . . 129.91(15) ?
N2 N1 C11 . . 119.14(14) ?
C3 N2 N1 . . 105.53(14) ?
N2 C3 C3a . . 110.82(15) ?
N2 C3 C31 . . 121.07(16) ?
C3a C3 C31 . . 128.00(16) ?
C7a C3a C3 . . 104.97(16) ?
C7a C3a C4 . . 120.24(17) ?
C3 C3a C4 . . 134.71(16) ?
O5 C4 C3a . . 109.60(14) ?
O5 C4 H4A . . 109.7 ?
C3a C4 H4A . . 109.7 ?
O5 C4 H4B . . 109.8 ?
C3a C4 H4B . . 109.7 ?
H4A C4 H4B . . 108.2 ?
C6 O5 C4 . . 111.76(15) ?
O5 C6 N7 . . 113.11(15) ?
O5 C6 H6A . . 109.0 ?
N7 C6 H6A . . 109.0 ?
O5 C6 H6B . . 109.0 ?
N7 C6 H6B . . 109.0 ?
H6A C6 H6B . . 107.8 ?
C7a N7 C6 . . 107.16(14) ?
C7a N7 C77 . . 111.89(14) ?
C6 N7 C77 . . 113.17(15) ?
N1 C7a C3a . . 108.17(16) ?
N1 C7a N7 . . 126.15(16) ?
C3a C7a N7 . . 125.68(17) ?
C16 C11 C12 . . 120.79(17) ?
C16 C11 N1 . . 119.54(16) ?
C12 C11 N1 . . 119.62(16) ?
C13 C12 C11 . . 119.11(18) ?
C13 C12 H12 . . 120.4 ?
C11 C12 H12 . . 120.4 ?
C14 C13 C12 . . 120.53(19) ?
C14 C13 H13 . . 119.7 ?
C12 C13 H13 . . 119.7 ?
C13 C14 C15 . . 120.19(18) ?
C13 C14 H14 . . 119.9 ?
C15 C14 H14 . . 119.9 ?
C14 C15 C16 . . 120.08(19) ?
C14 C15 H15 . . 120.0 ?
C16 C15 H15 . . 120.0 ?
C11 C16 C15 . . 119.26(18) ?
C11 C16 H16 . . 120.4 ?
C15 C16 H16 . . 120.4 ?
C3 C31 C32 . . 110.96(16) ?
C3 C31 C34 . . 109.77(14) ?
C32 C31 C34 . . 109.12(16) ?
C3 C31 C33 . . 108.22(15) ?
C32 C31 C33 . . 109.09(16) ?
C34 C31 C33 . . 109.66(16) ?
C31 C32 H32A . . 109.5 ?
C31 C32 H32B . . 109.5 ?
H32A C32 H32B . . 109.5 ?
C31 C32 H32C . . 109.5 ?
H32A C32 H32C . . 109.5 ?
H32B C32 H32C . . 109.5 ?
C31 C33 H33A . . 109.5 ?
C31 C33 H33B . . 109.5 ?
H33A C33 H33B . . 109.5 ?
C31 C33 H33C . . 109.5 ?
H33A C33 H33C . . 109.5 ?
H33B C33 H33C . . 109.5 ?
C31 C34 H34A . . 109.5 ?
C31 C34 H34B . . 109.5 ?
H34A C34 H34B . . 109.5 ?
C31 C34 H34C . . 109.5 ?
H34A C34 H34C . . 109.5 ?
H34B C34 H34C . . 109.5 ?
N7 C77 C71 . . 113.03(15) ?
N7 C77 H77A . . 109.0 ?
C71 C77 H77A . . 109.0 ?
N7 C77 H77B . . 109.0 ?
C71 C77 H77B . . 109.0 ?
H77A C77 H77B . . 107.8 ?
C76 C71 C72 . . 118.85(17) ?
C76 C71 C77 . . 121.16(17) ?
C72 C71 C77 . . 119.93(17) ?
C73 C72 C71 . . 121.00(18) ?
C73 C72 H72 . . 119.5 ?
C71 C72 H72 . . 119.5 ?
C74 C73 C72 . . 118.29(18) ?
C74 C73 H73 . . 120.9 ?
C72 C73 H73 . . 120.9 ?
C75 C74 C73 . . 122.30(17) ?
C75 C74 N74 . . 118.54(17) ?
C73 C74 N74 . . 119.15(17) ?
C74 C75 C76 . . 118.51(18) ?
C74 C75 H75 . . 120.7 ?
C76 C75 H75 . . 120.7 ?
C75 C76 C71 . . 121.03(18) ?
C75 C76 H76 . . 119.5 ?
C71 C76 H76 . . 119.5 ?
O41 N74 O42 . . 123.38(17) ?
O41 N74 C74 . . 118.32(17) ?
O42 N74 C74 . . 118.30(17) ?

loop_
_geom_bond_atom_site_label_1
_geom_bond_atom_site_label_2
_geom_bond_site_symmetry_2
_geom_bond_distance
_geom_bond_publ_flag
N1 C7a . 1.348(2) ?
N1 N2 . 1.368(2) ?
N1 C11 . 1.411(2) ?
N2 C3 . 1.323(2) ?
C3 C3a . 1.409(3) ?
C3 C31 . 1.503(2) ?
C3a C7a . 1.357(2) ?
C3a C4 . 1.483(3) ?
C4 O5 . 1.428(2) ?
C4 H4A . 0.9900 ?
C4 H4B . 0.9900 ?
O5 C6 . 1.417(2) ?
C6 N7 . 1.451(2) ?
C6 H6A . 0.9900 ?
C6 H6B . 0.9900 ?
N7 C7a . 1.404(2) ?
N7 C77 . 1.472(2) ?
C11 C16 . 1.375(3) ?
C11 C12 . 1.382(3) ?
C12 C13 . 1.374(3) ?
C12 H12 . 0.9500 ?
C13 C14 . 1.367(3) ?
C13 H13 . 0.9500 ?
C14 C15 . 1.375(3) ?
C14 H14 . 0.9500 ?
C15 C16 . 1.380(3) ?
C15 H15 . 0.9500 ?
C16 H16 . 0.9500 ?
C31 C32 . 1.512(3) ?
C31 C34 . 1.521(3) ?
C31 C33 . 1.524(3) ?
C32 H32A . 0.9800 ?
C32 H32B . 0.9800 ?
C32 H32C . 0.9800 ?
C33 H33A . 0.9800 ?
C33 H33B . 0.9800 ?
C33 H33C . 0.9800 ?
C34 H34A . 0.9800 ?
C34 H34B . 0.9800 ?
C34 H34C . 0.9800 ?
C77 C71 . 1.501(3) ?
C77 H77A . 0.9900 ?
C77 H77B . 0.9900 ?
C71 C76 . 1.377(3) ?
C71 C72 . 1.382(3) ?
C72 C73 . 1.376(3) ?
C72 H72 . 0.9500 ?
C73 C74 . 1.369(3) ?
C73 H73 . 0.9500 ?
C74 C75 . 1.367(3) ?
C74 N74 . 1.459(2) ?
C75 C76 . 1.374(3) ?
C75 H75 . 0.9500 ?
C76 H76 . 0.9500 ?
N74 O41 . 1.214(2) ?
N74 O42 . 1.219(2) ?

loop_
_geom_hbond_atom_site_label_D
_geom_hbond_atom_site_label_H
_geom_hbond_atom_site_label_A
_geom_hbond_site_symmetry_A
_geom_hbond_distance_DH
_geom_hbond_distance_HA
_geom_hbond_distance_DA
_geom_hbond_angle_DHA
_geom_hbond_publ_flag
C12 H12 N7 . 0.95 2.55 3.062(3) 114 no
C13 H13 N2 4_576 0.95 2.55 3.399(2) 148 no
C72 H72 O41 2_645 0.95 2.37 3.293(3) 163 no
C75 H75 O5 4_576 0.95 2.50 3.409(2) 161 no

loop_
_geom_torsion_atom_site_label_1
_geom_torsion_atom_site_label_2
_geom_torsion_atom_site_label_3
_geom_torsion_atom_site_label_4
_geom_torsion_site_symmetry_1
_geom_torsion_site_symmetry_2
_geom_torsion_site_symmetry_3
_geom_torsion_site_symmetry_4
_geom_torsion
_geom_torsion_publ_flag
C7a N1 N2 C3 . . . . 0.60(18) ?
C11 N1 N2 C3 . . . . -172.49(15) ?
N1 N2 C3 C3a . . . . -0.23(19) ?
N1 N2 C3 C31 . . . . -176.79(15) ?
N2 C3 C3a C7a . . . . -0.2(2) ?
C31 C3 C3a C7a . . . . 176.05(17) ?
N2 C3 C3a C4 . . . . 176.27(19) ?
C31 C3 C3a C4 . . . . -7.5(3) ?
C7a C3a C4 O5 . . . . -15.8(2) ?
C3 C3a C4 O5 . . . . 168.15(18) ?
C3a C4 O5 C6 . . . . 46.1(2) ?
C4 O5 C6 N7 . . . . -68.28(19) ?
O5 C6 N7 C7a . . . . 50.6(2) ?
O5 C6 N7 C77 . . . . -73.20(19) ?
N2 N1 C7a C3a . . . . -0.75(19) ?
C11 N1 C7a C3a . . . . 171.38(17) ?
N2 N1 C7a N7 . . . . 179.23(16) ?
C11 N1 C7a N7 . . . . -8.6(3) ?
C3 C3a C7a N1 . . . . 0.57(19) ?
C4 C3a C7a N1 . . . . -176.53(16) ?
C3 C3a C7a N7 . . . . -179.41(17) ?
C4 C3a C7a N7 . . . . 3.5(3) ?
C6 N7 C7a N1 . . . . 160.40(17) ?
C77 N7 C7a N1 . . . . -75.0(2) ?
C6 N7 C7a C3a . . . . -19.6(2) ?
C77 N7 C7a C3a . . . . 105.0(2) ?
C7a N1 C11 C16 . . . . 151.56(18) ?
N2 N1 C11 C16 . . . . -36.9(2) ?
C7a N1 C11 C12 . . . . -30.8(3) ?
N2 N1 C11 C12 . . . . 140.79(17) ?
C16 C11 C12 C13 . . . . -1.2(3) ?
N1 C11 C12 C13 . . . . -178.85(17) ?
C11 C12 C13 C14 . . . . 2.0(3) ?
C12 C13 C14 C15 . . . . -1.2(3) ?
C13 C14 C15 C16 . . . . -0.4(3) ?
C12 C11 C16 C15 . . . . -0.4(3) ?
N1 C11 C16 C15 . . . . 177.23(17) ?
C14 C15 C16 C11 . . . . 1.2(3) ?
N2 C3 C31 C32 . . . . -13.8(2) ?
C3a C3 C31 C32 . . . . 170.30(17) ?
N2 C3 C31 C34 . . . . -134.47(18) ?
C3a C3 C31 C34 . . . . 49.6(2) ?
N2 C3 C31 C33 . . . . 105.9(2) ?
C3a C3 C31 C33 . . . . -70.0(2) ?
C7a N7 C77 C71 . . . . 163.49(15) ?
C6 N7 C77 C71 . . . . -75.3(2) ?
N7 C77 C71 C76 . . . . -44.2(2) ?
N7 C77 C71 C72 . . . . 138.65(18) ?
C76 C71 C72 C73 . . . . -1.0(3) ?
C77 C71 C72 C73 . . . . 176.26(17) ?
C71 C72 C73 C74 . . . . -0.1(3) ?
C72 C73 C74 C75 . . . . 1.2(3) ?
C72 C73 C74 N74 . . . . -177.83(17) ?
C73 C74 C75 C76 . . . . -1.3(3) ?
N74 C74 C75 C76 . . . . 177.76(16) ?
C74 C75 C76 C71 . . . . 0.2(3) ?
C72 C71 C76 C75 . . . . 0.9(3) ?
C77 C71 C76 C75 . . . . -176.30(18) ?
C75 C74 N74 O41 . . . . 169.66(18) ?
C73 C74 N74 O41 . . . . -11.3(3) ?
C75 C74 N74 O42 . . . . -10.7(3) ?
C73 C74 N74 O42 . . . . 168.33(17) ?
